data_7247262
loop_
_publ_author_name
'Mukherjee, Aparajita'
'Datta, Sayanti'
'Richmond, Michael G.'
'Bhattacharya, Samaresh'

_publ_section_title
;
 Ruthenium complexes of 1,4-diazabutadiene ligands with a cis-RuCl2 moiety
 for catalytic acceptorless dehydrogenation of alcohols: DFT evidence of
 chemically non-innocent ligand participation
;
_journal_issue 36
_journal_name_full 'RSC Advances'
_journal_page_first 25660
_journal_page_last 25672
_journal_paper_doi 10.1039/D3RA04750D
_journal_volume 13
_journal_year 2023
_chemical_formula_sum 'C28 H20 Cl6 N4 Ru'
_chemical_formula_weight 726.23
_space_group_crystal_system monoclinic
_space_group_IT_number 15
_space_group_name_Hall '-C 2yc'
_space_group_name_H-M_alt 'C 1 2/c 1'
_atom_sites_solution_hydrogens geom
_audit_creation_method SHELXL-2016/6
_audit_update_record
;
2023-06-01 deposited with the CCDC.	2023-08-07 downloaded from the CCDC.
;
_cell_angle_alpha 90
_cell_angle_beta 113.084(2)
_cell_angle_gamma 90
_cell_formula_units_Z 8
_cell_length_a 28.7859(12)
_cell_length_b 15.6535(6)
_cell_length_c 14.3195(5)
_cell_measurement_reflns_used 295
_cell_measurement_temperature 296(2)
_cell_measurement_theta_max 27.555
_cell_measurement_theta_min 1.511
_cell_volume 5935.7(4)
_computing_structure_refinement 'SHELXL-2016/6 (Sheldrick, 2016)'
_diffrn_ambient_temperature 296(2)
_diffrn_measured_fraction_theta_full 0.999
_diffrn_measured_fraction_theta_max 0.995
_diffrn_measurement_device_type CCD
_diffrn_radiation_type MoK\a
_diffrn_radiation_wavelength 0.71073
_diffrn_reflns_av_R_equivalents 0.0846
_diffrn_reflns_av_unetI/netI 0.0609
_diffrn_reflns_Laue_measured_fraction_full 0.999
_diffrn_reflns_Laue_measured_fraction_max 0.995
_diffrn_reflns_limit_h_max 37
_diffrn_reflns_limit_h_min -37
_diffrn_reflns_limit_k_max 20
_diffrn_reflns_limit_k_min -19
_diffrn_reflns_limit_l_max 18
_diffrn_reflns_limit_l_min -18
_diffrn_reflns_number 43999
_diffrn_reflns_point_group_measured_fraction_full 0.999
_diffrn_reflns_point_group_measured_fraction_max 0.995
_diffrn_reflns_theta_full 25.242
_diffrn_reflns_theta_max 27.555
_diffrn_reflns_theta_min 1.511
_diffrn_source 'fine-focus sealed tube'
_exptl_absorpt_coefficient_mu 1.094
_exptl_crystal_colour Blue
_exptl_crystal_density_diffrn 1.619
_exptl_crystal_density_method 'not measured'
_exptl_crystal_description rectangular-parallelepiped
_exptl_crystal_F_000 2872
_exptl_crystal_size_max 0.28
_exptl_crystal_size_mid 0.16
_exptl_crystal_size_min 0.11
_refine_diff_density_max 0.406
_refine_diff_density_min -0.899
_refine_diff_density_rms 0.096
_refine_ls_extinction_method none
_refine_ls_goodness_of_fit_ref 0.894
_refine_ls_hydrogen_treatment constr
_refine_ls_matrix_type full
_refine_ls_number_parameters 352
_refine_ls_number_reflns 6826
_refine_ls_number_restraints 0
_refine_ls_restrained_S_all 0.894
_refine_ls_R_factor_all 0.0917
_refine_ls_R_factor_gt 0.0483
_refine_ls_shift/su_max 0.001
_refine_ls_shift/su_mean 0.000
_refine_ls_structure_factor_coef Fsqd
_refine_ls_weighting_details 'w=1/[\s^2^(Fo^2^)+(0.1000P)^2^+0.7222P] where P=(Fo^2^+2Fc^2^)/3'
_refine_ls_weighting_scheme calc
_refine_ls_wR_factor_gt 0.1262
_refine_ls_wR_factor_ref 0.1536
_reflns_Friedel_coverage 0.000
_reflns_number_gt 4286
_reflns_number_total 6826
_reflns_threshold_expression 'I > 2\s(I)'
_cod_data_source_file d3ra04750d2.cif
_cod_data_source_block SB-AM-10
_cod_original_sg_symbol_H-M 'C 2/c'
_cod_database_code 7247262
_shelx_shelxl_version_number 2016/6
_shelx_space_group_comment
;
The symmetry employed for this shelxl refinement is uniquely defined
by the following loop, which should always be used as a source of
symmetry information in preference to the above space-group names.
They are only intended as comments.
;

loop_
_space_group_symop_operation_xyz
'x, y, z'
'-x, y, -z+1/2'
'x+1/2, y+1/2, z'
'-x+1/2, y+1/2, -z+1/2'
'-x, -y, -z'
'x, -y, z-1/2'
'-x+1/2, -y+1/2, -z'
'x+1/2, -y+1/2, z-1/2'

loop_
_atom_site_label
_atom_site_type_symbol
_atom_site_fract_x
_atom_site_fract_y
_atom_site_fract_z
_atom_site_U_iso_or_equiv
_atom_site_adp_type
_atom_site_occupancy
_atom_site_site_symmetry_order
_atom_site_calc_flag
_atom_site_refinement_flags_posn
_atom_site_refinement_flags_adp
_atom_site_refinement_flags_occupancy
_atom_site_disorder_assembly
_atom_site_disorder_group
Ru1 Ru 0.72223(2) 0.48020(2) 0.33923(2) 0.04192(13) Uani 1 1 d . . . . .
Cl2 Cl 0.67265(4) 0.55939(8) 0.40759(8) 0.0558(3) Uani 1 1 d . . . . .
Cl1 Cl 0.73773(5) 0.60655(8) 0.25956(8) 0.0584(3) Uani 1 1 d . . . . .
Cl6 Cl 0.44565(5) 0.49623(11) 0.09707(10) 0.0778(4) Uani 1 1 d . . . . .
Cl3 Cl 0.55675(7) 0.11459(13) 0.22693(17) 0.1178(7) Uani 1 1 d . . . . .
Cl4 Cl 0.93013(7) 0.77221(13) 0.64222(18) 0.1223(8) Uani 1 1 d . . . . .
Cl5 Cl 0.97604(8) 0.32827(19) 0.4418(2) 0.1580(11) Uani 1 1 d . . . . .
N4 N 0.66496(14) 0.4505(2) 0.2045(2) 0.0465(8) Uani 1 1 d . . . . .
N2 N 0.77848(14) 0.4968(2) 0.4824(3) 0.0484(9) Uani 1 1 d . . . . .
N3 N 0.75884(14) 0.4151(2) 0.2652(3) 0.0477(9) Uani 1 1 d . . . . .
N1 N 0.71257(14) 0.3784(2) 0.4158(2) 0.0472(9) Uani 1 1 d . . . . .
C24 C 0.57926(18) 0.3932(3) 0.1439(3) 0.0553(11) Uani 1 1 d . . . . .
H24 H 0.591909 0.339499 0.138797 0.066 Uiso 1 1 calc R U . . .
C12 C 0.8859(2) 0.6913(4) 0.5958(4) 0.0757(16) Uani 1 1 d . . . . .
C8 C 0.6350(2) 0.3059(4) 0.4012(4) 0.0690(14) Uani 1 1 d . . . . .
H8 H 0.632187 0.342294 0.450154 0.083 Uiso 1 1 calc R U . . .
C18 C 0.8269(2) 0.3111(4) 0.3018(5) 0.0771(16) Uani 1 1 d . . . . .
H18 H 0.803355 0.268535 0.270622 0.093 Uiso 1 1 calc R U . . .
C13 C 0.9010(2) 0.6072(4) 0.6159(5) 0.0857(18) Uani 1 1 d . . . . .
H13 H 0.934634 0.593876 0.653930 0.103 Uiso 1 1 calc R U . . .
C6 C 0.6035(2) 0.1909(4) 0.2850(4) 0.0715(15) Uani 1 1 d . . . . .
C14 C 0.8652(2) 0.5425(4) 0.5786(4) 0.0716(15) Uani 1 1 d . . . . .
H14 H 0.874664 0.485623 0.593205 0.086 Uiso 1 1 calc R U . . .
C11 C 0.8362(2) 0.7111(4) 0.5383(4) 0.0675(14) Uani 1 1 d . . . . .
H11 H 0.826345 0.767941 0.525420 0.081 Uiso 1 1 calc R U . . .
C22 C 0.8466(2) 0.4570(4) 0.3519(4) 0.0621(13) Uani 1 1 d . . . . .
H22 H 0.836202 0.512776 0.355386 0.074 Uiso 1 1 calc R U . . .
C25 C 0.5280(2) 0.4037(4) 0.1192(4) 0.0650(13) Uani 1 1 d . . . . .
H25 H 0.506268 0.357165 0.098904 0.078 Uiso 1 1 calc R U . . .
C15 C 0.73079(19) 0.3943(3) 0.1725(3) 0.0571(12) Uani 1 1 d . . . . .
H15 H 0.744341 0.368669 0.130220 0.069 Uiso 1 1 calc R U . . .
C5 C 0.6437(2) 0.1966(3) 0.2577(4) 0.0662(13) Uani 1 1 d . . . . .
H5 H 0.646703 0.159234 0.209869 0.079 Uiso 1 1 calc R U . . .
C2 C 0.7748(2) 0.4443(3) 0.5500(3) 0.0597(12) Uani 1 1 d . . . . .
H2 H 0.795218 0.449586 0.618631 0.072 Uiso 1 1 calc R U . . .
C1 C 0.7380(2) 0.3782(3) 0.5131(3) 0.0576(12) Uani 1 1 d . . . . .
H1 H 0.732549 0.338114 0.555664 0.069 Uiso 1 1 calc R U . . .
C10 C 0.80135(19) 0.6473(3) 0.5001(3) 0.0560(11) Uani 1 1 d . . . . .
H10 H 0.767866 0.660688 0.460735 0.067 Uiso 1 1 calc R U . . .
C16 C 0.6788(2) 0.4123(3) 0.1387(3) 0.0587(13) Uani 1 1 d . . . . .
H16 H 0.655938 0.398013 0.073944 0.070 Uiso 1 1 calc R U . . .
C28 C 0.59248(19) 0.5417(3) 0.1817(3) 0.0566(12) Uani 1 1 d . . . . .
H28 H 0.614122 0.588244 0.203952 0.068 Uiso 1 1 calc R U . . .
C17 C 0.81138(18) 0.3939(3) 0.3064(3) 0.0525(11) Uani 1 1 d . . . . .
C9 C 0.81601(18) 0.5630(3) 0.5202(3) 0.0525(11) Uani 1 1 d . . . . .
C26 C 0.50975(19) 0.4830(4) 0.1248(3) 0.0557(12) Uani 1 1 d . . . . .
C27 C 0.5409(2) 0.5525(3) 0.1544(3) 0.0590(12) Uani 1 1 d . . . . .
H27 H 0.527744 0.606387 0.156259 0.071 Uiso 1 1 calc R U . . .
C4 C 0.67998(18) 0.2583(3) 0.3018(3) 0.0538(11) Uani 1 1 d . . . . .
H4 H 0.707534 0.262737 0.283600 0.065 Uiso 1 1 calc R U . . .
C23 C 0.61159(18) 0.4620(3) 0.1759(3) 0.0499(11) Uani 1 1 d . . . . .
C3 C 0.67545(17) 0.3132(3) 0.3726(3) 0.0494(10) Uani 1 1 d . . . . .
C21 C 0.8972(2) 0.4368(4) 0.3920(5) 0.0796(16) Uani 1 1 d . . . . .
H21 H 0.921077 0.479290 0.421337 0.096 Uiso 1 1 calc R U . . .
C20 C 0.9122(2) 0.3556(5) 0.3889(5) 0.0908(19) Uani 1 1 d . . . . .
C7 C 0.5986(2) 0.2440(4) 0.3565(5) 0.0817(17) Uani 1 1 d . . . . .
H7 H 0.571149 0.238648 0.374875 0.098 Uiso 1 1 calc R U . . .
C19 C 0.8775(3) 0.2924(5) 0.3437(6) 0.102(2) Uani 1 1 d . . . . .
H19 H 0.888404 0.236798 0.341566 0.122 Uiso 1 1 calc R U . . .

loop_
_atom_site_aniso_label
_atom_site_aniso_U_11
_atom_site_aniso_U_22
_atom_site_aniso_U_33
_atom_site_aniso_U_23
_atom_site_aniso_U_13
_atom_site_aniso_U_12
Ru1 0.0572(2) 0.0403(2) 0.03197(19) 0.00148(13) 0.02160(16) 0.00377(16)
Cl2 0.0624(7) 0.0642(8) 0.0442(6) -0.0091(5) 0.0247(5) 0.0079(6)
Cl1 0.0831(9) 0.0474(7) 0.0507(6) 0.0083(5) 0.0328(6) 0.0019(6)
Cl6 0.0605(8) 0.1167(12) 0.0529(7) 0.0057(7) 0.0187(6) 0.0091(8)
Cl3 0.0855(12) 0.0931(14) 0.1522(17) -0.0089(13) 0.0223(12) -0.0278(10)
Cl4 0.0810(11) 0.1001(15) 0.181(2) -0.0535(14) 0.0460(12) -0.0310(10)
Cl5 0.0814(14) 0.184(3) 0.201(3) -0.004(2) 0.0469(15) 0.0437(15)
N4 0.060(2) 0.049(2) 0.0343(17) 0.0011(15) 0.0227(17) 0.0013(17)
N2 0.060(2) 0.042(2) 0.043(2) 0.0013(15) 0.0208(18) 0.0080(16)
N3 0.067(2) 0.042(2) 0.0419(19) -0.0007(15) 0.0294(18) -0.0055(17)
N1 0.061(2) 0.048(2) 0.0382(19) 0.0032(15) 0.0255(17) 0.0068(17)
C24 0.063(3) 0.046(3) 0.052(3) 0.002(2) 0.018(2) 0.005(2)
C12 0.070(4) 0.078(4) 0.082(4) -0.027(3) 0.033(3) -0.012(3)
C8 0.078(4) 0.068(4) 0.076(3) 0.000(3) 0.047(3) 0.007(3)
C18 0.076(4) 0.053(3) 0.112(5) -0.010(3) 0.048(3) 0.004(3)
C13 0.062(4) 0.082(5) 0.096(4) -0.019(4) 0.013(3) 0.005(3)
C6 0.067(4) 0.055(3) 0.084(4) 0.002(3) 0.021(3) -0.002(3)
C14 0.064(4) 0.058(3) 0.083(4) -0.015(3) 0.019(3) 0.005(3)
C11 0.068(4) 0.052(3) 0.082(4) -0.012(3) 0.030(3) -0.005(3)
C22 0.062(3) 0.060(3) 0.069(3) -0.003(2) 0.031(3) 0.000(2)
C25 0.066(4) 0.063(4) 0.061(3) 0.007(2) 0.019(3) -0.004(3)
C15 0.075(3) 0.060(3) 0.050(3) -0.007(2) 0.040(3) 0.001(2)
C5 0.076(4) 0.051(3) 0.071(3) -0.006(2) 0.028(3) 0.003(3)
C2 0.078(3) 0.057(3) 0.039(2) 0.005(2) 0.018(2) 0.011(3)
C1 0.084(4) 0.052(3) 0.036(2) 0.0089(19) 0.022(2) 0.002(2)
C10 0.059(3) 0.058(3) 0.053(3) -0.001(2) 0.024(2) 0.005(2)
C16 0.075(3) 0.072(3) 0.034(2) -0.003(2) 0.027(2) -0.005(3)
C28 0.069(3) 0.056(3) 0.042(2) 0.004(2) 0.019(2) 0.000(2)
C17 0.059(3) 0.050(3) 0.059(3) -0.004(2) 0.034(2) 0.001(2)
C9 0.057(3) 0.057(3) 0.041(2) -0.007(2) 0.016(2) 0.005(2)
C26 0.060(3) 0.071(3) 0.035(2) 0.005(2) 0.017(2) 0.006(3)
C27 0.069(3) 0.060(3) 0.045(2) -0.004(2) 0.019(2) 0.013(3)
C4 0.062(3) 0.048(3) 0.053(3) 0.004(2) 0.025(2) 0.007(2)
C23 0.065(3) 0.055(3) 0.030(2) 0.0057(18) 0.020(2) 0.002(2)
C3 0.064(3) 0.042(3) 0.047(2) 0.0076(19) 0.026(2) 0.005(2)
C21 0.076(4) 0.078(4) 0.089(4) -0.011(3) 0.037(3) -0.004(3)
C20 0.066(4) 0.100(6) 0.111(5) -0.002(4) 0.039(4) 0.017(4)
C7 0.072(4) 0.076(4) 0.113(5) 0.013(4) 0.054(4) -0.003(3)
C19 0.100(5) 0.069(5) 0.153(7) -0.002(4) 0.066(5) 0.030(4)

loop_
_atom_type_symbol
_atom_type_description
_atom_type_scat_dispersion_real
_atom_type_scat_dispersion_imag
_atom_type_scat_source
C C 0.0033 0.0016 'International Tables Vol C Tables 4.2.6.8 and 6.1.1.4'
H H 0.0000 0.0000 'International Tables Vol C Tables 4.2.6.8 and 6.1.1.4'
N N 0.0061 0.0033 'International Tables Vol C Tables 4.2.6.8 and 6.1.1.4'
Cl Cl 0.1484 0.1585 'International Tables Vol C Tables 4.2.6.8 and 6.1.1.4'
Ru Ru -1.2594 0.8363 'International Tables Vol C Tables 4.2.6.8 and 6.1.1.4'

loop_
_geom_angle_atom_site_label_1
_geom_angle_atom_site_label_2
_geom_angle_atom_site_label_3
_geom_angle
_geom_angle_site_symmetry_1
_geom_angle_site_symmetry_3
_geom_angle_publ_flag
N1 Ru1 N3 95.59(13) . . ?
N1 Ru1 N4 95.81(14) . . ?
N3 Ru1 N4 77.60(14) . . ?
N1 Ru1 N2 77.40(15) . . ?
N3 Ru1 N2 102.40(15) . . ?
N4 Ru1 N2 173.20(14) . . ?
N1 Ru1 Cl2 87.43(10) . . ?
N3 Ru1 Cl2 173.70(10) . . ?
N4 Ru1 Cl2 96.62(10) . . ?
N2 Ru1 Cl2 83.64(10) . . ?
N1 Ru1 Cl1 175.76(11) . . ?
N3 Ru1 Cl1 86.25(10) . . ?
N4 Ru1 Cl1 88.31(11) . . ?
N2 Ru1 Cl1 98.48(11) . . ?
Cl2 Ru1 Cl1 91.12(4) . . ?
C16 N4 C23 116.5(4) . . ?
C16 N4 Ru1 115.2(3) . . ?
C23 N4 Ru1 128.2(3) . . ?
C2 N2 C9 116.2(4) . . ?
C2 N2 Ru1 113.3(3) . . ?
C9 N2 Ru1 130.0(3) . . ?
C15 N3 C17 119.8(4) . . ?
C15 N3 Ru1 114.6(3) . . ?
C17 N3 Ru1 125.5(3) . . ?
C1 N1 C3 118.3(4) . . ?
C1 N1 Ru1 116.5(3) . . ?
C3 N1 Ru1 124.6(3) . . ?
C23 C24 C25 120.3(5) . . ?
C11 C12 C13 120.4(5) . . ?
C11 C12 Cl4 120.0(5) . . ?
C13 C12 Cl4 119.6(5) . . ?
C3 C8 C7 119.5(5) . . ?
C19 C18 C17 119.1(6) . . ?
C12 C13 C14 119.3(5) . . ?
C5 C6 C7 121.5(5) . . ?
C5 C6 Cl3 119.4(5) . . ?
C7 C6 Cl3 119.0(5) . . ?
C9 C14 C13 119.7(6) . . ?
C10 C11 C12 120.1(5) . . ?
C21 C22 C17 119.5(5) . . ?
C26 C25 C24 119.4(5) . . ?
N3 C15 C16 116.9(4) . . ?
C6 C5 C4 119.3(5) . . ?
N2 C2 C1 116.5(4) . . ?
N1 C1 C2 114.9(4) . . ?
C11 C10 C9 119.9(5) . . ?
N4 C16 C15 115.4(4) . . ?
C23 C28 C27 120.0(5) . . ?
C18 C17 C22 120.2(5) . . ?
C18 C17 N3 120.5(5) . . ?
C22 C17 N3 119.3(4) . . ?
C14 C9 C10 120.6(5) . . ?
C14 C9 N2 120.3(5) . . ?
C10 C9 N2 119.1(4) . . ?
C25 C26 C27 121.4(5) . . ?
C25 C26 Cl6 119.6(4) . . ?
C27 C26 Cl6 119.0(4) . . ?
C26 C27 C28 119.3(5) . . ?
C3 C4 C5 120.1(5) . . ?
C28 C23 C24 119.6(5) . . ?
C28 C23 N4 120.2(4) . . ?
C24 C23 N4 120.2(4) . . ?
C4 C3 C8 120.1(5) . . ?
C4 C3 N1 119.6(4) . . ?
C8 C3 N1 120.3(4) . . ?
C20 C21 C22 120.2(6) . . ?
C21 C20 C19 120.7(6) . . ?
C21 C20 Cl5 120.9(6) . . ?
C19 C20 Cl5 118.4(6) . . ?
C6 C7 C8 119.4(5) . . ?
C18 C19 C20 120.3(6) . . ?

loop_
_geom_bond_atom_site_label_1
_geom_bond_atom_site_label_2
_geom_bond_distance
_geom_bond_site_symmetry_2
_geom_bond_publ_flag
Ru1 N1 2.015(4) . ?
Ru1 N3 2.036(4) . ?
Ru1 N4 2.040(3) . ?
Ru1 N2 2.071(4) . ?
Ru1 Cl2 2.3723(11) . ?
Ru1 Cl1 2.4106(12) . ?
Cl6 C26 1.741(5) . ?
Cl3 C6 1.747(6) . ?
Cl4 C12 1.732(6) . ?
Cl5 C20 1.744(6) . ?
N4 C16 1.303(5) . ?
N4 C23 1.438(6) . ?
N2 C2 1.306(6) . ?
N2 C9 1.440(6) . ?
N3 C15 1.296(6) . ?
N3 C17 1.430(6) . ?
N1 C1 1.295(5) . ?
N1 C3 1.431(6) . ?
C24 C23 1.379(7) . ?
C24 C25 1.386(7) . ?
C12 C11 1.377(7) . ?
C12 C13 1.381(8) . ?
C8 C3 1.383(6) . ?
C8 C7 1.385(8) . ?
C18 C19 1.373(8) . ?
C18 C17 1.381(7) . ?
C13 C14 1.393(8) . ?
C6 C5 1.361(8) . ?
C6 C7 1.369(8) . ?
C14 C9 1.371(7) . ?
C11 C10 1.369(7) . ?
C22 C21 1.376(8) . ?
C22 C17 1.383(7) . ?
C25 C26 1.363(7) . ?
C15 C16 1.409(7) . ?
C5 C4 1.381(7) . ?
C2 C1 1.426(7) . ?
C10 C9 1.381(7) . ?
C28 C23 1.379(6) . ?
C28 C27 1.389(7) . ?
C26 C27 1.367(7) . ?
C4 C3 1.373(6) . ?
C21 C20 1.350(9) . ?
C20 C19 1.373(9) . ?
